data_7206107
loop_
_publ_author_name
'B\;akowicz, Julia'
'Skar\.zewski, Jacek'
'Turowska-Tyrk, Ilona'

_publ_section_title
;
 Photo-induced structural changes in two crystal forms with different
 numbers of independent molecules
;
_journal_issue 13
_journal_name_full CrystEngComm
_journal_page_first 4332
_journal_paper_doi 10.1039/c0ce00795a
_journal_volume 13
_journal_year 2011
_chemical_formula_sum 'C33 H39 N O4'
_chemical_formula_weight 513.65
_chemical_name_systematic
;
?
;
_space_group_IT_number 33
_symmetry_cell_setting orthorhombic
_symmetry_space_group_name_Hall 'P 2c -2n'
_symmetry_space_group_name_H-M 'P n a 21'
_atom_sites_solution_hydrogens geom
_atom_sites_solution_primary direct
_atom_sites_solution_secondary difmap
_audit_creation_method SHELXL-97
_cell_angle_alpha 90.00
_cell_angle_beta 90.00
_cell_angle_gamma 90.00
_cell_formula_units_Z 8
_cell_length_a 22.142(4)
_cell_length_b 9.3891(17)
_cell_length_c 28.954(5)
_cell_measurement_reflns_used 1000
_cell_measurement_temperature 299(2)
_cell_measurement_theta_max 12.79
_cell_measurement_theta_min 3.61
_cell_volume 6019.3(19)
_computing_cell_refinement 'CRYSALIS (Oxford Diffraction, 2003)'
_computing_data_collection 'CRYSALIS (Oxford Diffraction, 2003)'
_computing_data_reduction 'CRYSALIS (Oxford Diffraction, 2003)'
_computing_molecular_graphics 'ORTEP-3 for Windows (Farrugia, 1997)'
_computing_publication_material 'SXELXL97 (Sheldrick, 2008)'
_computing_structure_refinement 'SHELXL97 (Sheldrick, 2008)'
_computing_structure_solution 'SHELXS97 (Sheldrick, 2008)'
_diffrn_ambient_temperature 299(2)
_diffrn_measured_fraction_theta_full 0.995
_diffrn_measured_fraction_theta_max 0.995
_diffrn_measurement_device_type 'KM4CCD diffractometer'
_diffrn_measurement_method '\w scans'
_diffrn_radiation_monochromator graphite
_diffrn_radiation_source 'fine-focus sealed tube'
_diffrn_radiation_type MoK\a
_diffrn_radiation_wavelength 0.71073
_diffrn_reflns_av_R_equivalents 0.0523
_diffrn_reflns_av_sigmaI/netI 0.0369
_diffrn_reflns_limit_h_max 26
_diffrn_reflns_limit_h_min -24
_diffrn_reflns_limit_k_max 8
_diffrn_reflns_limit_k_min -11
_diffrn_reflns_limit_l_max 34
_diffrn_reflns_limit_l_min -34
_diffrn_reflns_number 28026
_diffrn_reflns_theta_full 25.00
_diffrn_reflns_theta_max 25.00
_diffrn_reflns_theta_min 4.00
_exptl_absorpt_coefficient_mu 0.074
_exptl_absorpt_correction_type none
_exptl_crystal_colour colourless
_exptl_crystal_density_diffrn 1.134
_exptl_crystal_density_method 'not measured'
_exptl_crystal_description block
_exptl_crystal_F_000 2208
_exptl_crystal_size_max 0.55
_exptl_crystal_size_mid 0.30
_exptl_crystal_size_min 0.20
_refine_diff_density_max 0.175
_refine_diff_density_min -0.218
_refine_diff_density_rms 0.035
_refine_ls_extinction_method none
_refine_ls_goodness_of_fit_ref 1.107
_refine_ls_hydrogen_treatment constr
_refine_ls_matrix_type full
_refine_ls_number_parameters 777
_refine_ls_number_reflns 5390
_refine_ls_number_restraints 602
_refine_ls_restrained_S_all 1.092
_refine_ls_R_factor_all 0.1143
_refine_ls_R_factor_gt 0.0774
_refine_ls_shift/su_max 0.000
_refine_ls_shift/su_mean 0.000
_refine_ls_structure_factor_coef Fsqd
_refine_ls_weighting_details 'calc w=1/[\s^2^(Fo^2^)+(0.1315P)^2^+0.0000P] where P=(Fo^2^+2Fc^2^)/3'
_refine_ls_weighting_scheme calc
_refine_ls_wR_factor_gt 0.1980
_refine_ls_wR_factor_ref 0.2291
_reflns_number_gt 3548
_reflns_number_total 5390
_reflns_threshold_expression >2sigma(I)
_cod_data_source_file c0ce00795a.txt
_cod_data_source_block 20.4%C,30.6%D
_cod_depositor_comments
;
The following automatic conversions were performed:

'_symmetry_cell_setting' value 'Orthorhombic' changed to
'orthorhombic' according to
/home/saulius/struct/CIF-dictionaries/cif_core.dic dictionary named
'cif_core.dic' version 2.4.1 from 2010-06-29.

Automatic conversion script
Id: cif_fix_values 1715 2011-07-08 13:25:40Z adriana 
;
_cod_database_code 7206107

loop_
_symmetry_equiv_pos_as_xyz
'x, y, z'
'-x, -y, z+1/2'
'x+1/2, -y+1/2, z'
'-x+1/2, y+1/2, z+1/2'

loop_
_atom_site_label
_atom_site_type_symbol
_atom_site_fract_x
_atom_site_fract_y
_atom_site_fract_z
_atom_site_U_iso_or_equiv
_atom_site_adp_type
_atom_site_occupancy
_atom_site_symmetry_multiplicity
_atom_site_calc_flag
_atom_site_refinement_flags
_atom_site_disorder_assembly
_atom_site_disorder_group
N1A N 0.3867(4) 0.9445(9) 0.4487(3) 0.061(2) Uani 0.796(9) 1 d PDU A 1
H1A H 0.3726 1.0292 0.4519 0.074 Uiso 0.796(9) 1 calc PR A 1
O1A O 0.1017(4) 1.1029(12) 0.3549(4) 0.117(4) Uani 0.796(9) 1 d PDU A 1
O2A O 0.3804(8) 0.7396(13) 0.4092(7) 0.074(4) Uani 0.796(9) 1 d PDU A 1
O3A O 0.5438(3) 0.9371(10) 0.4716(5) 0.149(4) Uani 0.796(9) 1 d PDU A 1
O4A O 0.4869(4) 1.0887(10) 0.4337(3) 0.093(3) Uani 0.796(9) 1 d PDU A 1
C1A C 0.1341(5) 1.0398(10) 0.2480(3) 0.077(3) Uani 0.796(9) 1 d PDU A 1
C2A C 0.1159(6) 0.9808(13) 0.2064(3) 0.083(4) Uani 0.796(9) 1 d PD A 1
H2A H 0.1225 1.0321 0.1794 0.100 Uiso 0.796(9) 1 calc PR A 1
C3A C 0.0889(7) 0.8509(12) 0.2033(3) 0.080(3) Uani 0.796(9) 1 d PDU A 1
C4A C 0.0777(7) 0.7759(12) 0.2433(3) 0.081(3) Uani 0.796(9) 1 d PDU A 1
H4A H 0.0592 0.6870 0.2419 0.097 Uiso 0.796(9) 1 calc PR A 1
C5A C 0.0940(7) 0.8336(9) 0.2864(3) 0.072(4) Uani 0.796(9) 1 d PD A 1
C6A C 0.1212(5) 0.9647(9) 0.2880(2) 0.064(7) Uani 0.796(9) 1 d PD A 1
C7A C 0.1368(3) 1.0263(8) 0.3346(3) 0.070(2) Uani 0.796(9) 1 d PDU A 1
C23A C 0.3588(4) 0.8550(10) 0.4201(4) 0.054(2) Uani 0.796(9) 1 d PDU A 1
C11A C 0.3017(2) 0.9061(6) 0.3994(2) 0.057(3) Uiso 0.796(9) 1 d PGDU A 1
C12A C 0.2868(2) 0.8546(6) 0.3558(2) 0.058(2) Uiso 0.796(9) 1 d PGDU A 1
H12A H 0.3131 0.7931 0.3406 0.070 Uiso 0.796(9) 1 d PG A 1
C13A C 0.2341(2) 0.8938(5) 0.33521(18) 0.063(2) Uiso 0.796(9) 1 d PGDU A 1
H13A H 0.2248 0.8582 0.3061 0.075 Uiso 0.796(9) 1 d PG A 1
C8A C 0.1940(2) 0.9853(6) 0.3567(2) 0.0543(18) Uiso 0.796(9) 1 d PGD A 1
C9A C 0.2084(2) 1.0373(6) 0.4001(2) 0.066(2) Uiso 0.796(9) 1 d PGDU A 1
H9A H 0.1821 1.0987 0.4153 0.079 Uiso 0.796(9) 1 d PG A 1
C10A C 0.2618(2) 0.9980(6) 0.42086(18) 0.060(2) Uiso 0.796(9) 1 d PGDU A 1
H10A H 0.2713 1.0340 0.4499 0.072 Uiso 0.796(9) 1 d PG A 1
C14A C 0.1672(4) 1.1787(9) 0.2485(4) 0.110(3) Uani 0.796(9) 1 d PDU A 1
H14A H 0.1766 1.2023 0.2807 0.132 Uiso 0.796(9) 1 calc PR A 1
C15A C 0.1280(6) 1.2966(11) 0.2290(8) 0.185(8) Uani 0.796(9) 1 d PDU A 1
H15A H 0.1504 1.3841 0.2284 0.278 Uiso 0.796(9) 1 calc PR A 1
H15B H 0.0928 1.3081 0.2480 0.278 Uiso 0.796(9) 1 calc PR A 1
H15C H 0.1158 1.2723 0.1981 0.278 Uiso 0.796(9) 1 calc PR A 1
C16A C 0.2262(5) 1.1716(16) 0.2220(6) 0.156(5) Uani 0.796(9) 1 d PDU A 1
H16A H 0.2455 1.2631 0.2228 0.234 Uiso 0.796(9) 1 calc PR A 1
H16B H 0.2183 1.1452 0.1906 0.234 Uiso 0.796(9) 1 calc PR A 1
H16C H 0.2522 1.1020 0.2360 0.234 Uiso 0.796(9) 1 calc PR A 1
C17A C 0.0726(5) 0.7890(13) 0.1570(3) 0.106(3) Uani 0.796(9) 1 d PDU A 1
H17A H 0.0670 0.8708 0.1365 0.127 Uiso 0.796(9) 1 calc PR A 1
C18A C 0.1249(7) 0.708(2) 0.1375(5) 0.192(8) Uani 0.796(9) 1 d PDU A 1
H18A H 0.1609 0.7640 0.1398 0.289 Uiso 0.796(9) 1 calc PR A 1
H18B H 0.1171 0.6860 0.1056 0.289 Uiso 0.796(9) 1 calc PR A 1
H18C H 0.1301 0.6206 0.1544 0.289 Uiso 0.796(9) 1 calc PR A 1
C19A C 0.0158(7) 0.710(2) 0.1554(6) 0.158(7) Uani 0.796(9) 1 d PDU A 1
H19A H 0.0084 0.6782 0.1244 0.236 Uiso 0.796(9) 1 calc PR A 1
H19B H -0.0166 0.7710 0.1652 0.236 Uiso 0.796(9) 1 calc PR A 1
H19C H 0.0182 0.6293 0.1757 0.236 Uiso 0.796(9) 1 calc PR A 1
C20A C 0.0821(4) 0.7485(9) 0.3301(3) 0.084(3) Uani 0.796(9) 1 d PDU A 1
H20A H 0.1009 0.8005 0.3557 0.101 Uiso 0.796(9) 1 calc PR A 1
C21A C 0.0157(5) 0.7390(18) 0.3404(6) 0.139(5) Uani 0.796(9) 1 d PDU A 1
H21A H -0.0047 0.8190 0.3269 0.208 Uiso 0.796(9) 1 calc PR A 1
H21B H 0.0096 0.7398 0.3732 0.208 Uiso 0.796(9) 1 calc PR A 1
H21C H -0.0002 0.6524 0.3277 0.208 Uiso 0.796(9) 1 calc PR A 1
C22A C 0.1116(6) 0.6042(12) 0.3280(5) 0.139(5) Uani 0.796(9) 1 d PDU A 1
H22A H 0.1545 0.6147 0.3316 0.209 Uiso 0.796(9) 1 calc PR A 1
H22B H 0.1031 0.5608 0.2987 0.209 Uiso 0.796(9) 1 calc PR A 1
H22C H 0.0961 0.5452 0.3523 0.209 Uiso 0.796(9) 1 calc PR A 1
C24A C 0.4400(3) 0.9044(9) 0.4745(3) 0.070(2) Uani 0.796(9) 1 d PDU A 1
H24A H 0.4458 0.8019 0.4700 0.083 Uiso 0.796(9) 1 calc PR A 1
C25A C 0.4965(3) 0.9767(10) 0.4582(4) 0.084(3) Uani 0.796(9) 1 d PDU A 1
C26A C 0.5386(5) 1.1675(12) 0.4180(6) 0.112(5) Uani 0.796(9) 1 d PDU A 1
H26A H 0.5583 1.2107 0.4439 0.168 Uiso 0.796(9) 1 calc PR A 1
H26B H 0.5258 1.2402 0.3968 0.168 Uiso 0.796(9) 1 calc PR A 1
H26C H 0.5661 1.1042 0.4027 0.168 Uiso 0.796(9) 1 calc PR A 1
C27A C 0.4308(4) 0.9277(10) 0.5258(3) 0.085(3) Uani 0.796(9) 1 d PDU A 1
H27A H 0.4678 0.9037 0.5419 0.102 Uiso 0.796(9) 1 calc PR A 1
H27B H 0.4226 1.0277 0.5313 0.102 Uiso 0.796(9) 1 calc PR A 1
C28A C 0.3803(3) 0.8409(6) 0.5451(3) 0.074(2) Uiso 0.796(9) 1 d PGD A 1
C29A C 0.3271(3) 0.9055(5) 0.5577(3) 0.117(3) Uiso 0.796(9) 1 d PGDU A 1
H29A H 0.3230 1.0034 0.5541 0.140 Uiso 0.796(9) 1 d PG A 1
C30A C 0.2799(3) 0.8284(8) 0.5754(4) 0.145(4) Uiso 0.796(9) 1 d PGU A 1
H30A H 0.2446 0.8749 0.5839 0.174 Uiso 0.796(9) 1 d PG A 1
C31A C 0.2842(3) 0.6830(8) 0.5808(3) 0.122(4) Uiso 0.796(9) 1 d PGU A 1
H31A H 0.2524 0.6309 0.5934 0.147 Uiso 0.796(9) 1 d PG A 1
C32A C 0.3361(4) 0.6177(5) 0.5672(3) 0.119(4) Uiso 0.796(9) 1 d PG A 1
H32A H 0.3395 0.5193 0.5699 0.143 Uiso 0.796(9) 1 d PG A 1
C33A C 0.3837(3) 0.6945(6) 0.5498(3) 0.092(3) Uiso 0.796(9) 1 d PGD A 1
H33A H 0.4187 0.6473 0.5410 0.110 Uiso 0.796(9) 1 d PG A 1
N1B N 0.3528(5) 0.4363(10) 0.4253(4) 0.062(3) Uani 0.694(11) 1 d PDU B 2
H1B H 0.3689 0.5170 0.4186 0.074 Uiso 0.694(11) 1 calc PR B 2
O1B O 0.6351(4) 0.6280(14) 0.5150(4) 0.117(4) Uani 0.694(11) 1 d PDU B 2
O2B O 0.3573(3) 0.2428(6) 0.4706(3) 0.0548(19) Uani 0.694(11) 1 d PDU B 2
O3B O 0.1940(3) 0.4040(9) 0.4206(5) 0.119(4) Uani 0.694(11) 1 d PDU B 2
O4B O 0.2518(4) 0.5851(11) 0.4395(4) 0.085(3) Uani 0.694(11) 1 d PDU B 2
C1B C 0.6072(7) 0.5755(12) 0.6225(4) 0.081(7) Uani 0.694(11) 1 d PD B 2
C2B C 0.6251(8) 0.5213(16) 0.6647(3) 0.104(4) Uani 0.694(11) 1 d PDU B 2
H2B H 0.6164 0.5730 0.6913 0.125 Uiso 0.694(11) 1 calc PR B 2
C3B C 0.6552(6) 0.3947(14) 0.6691(3) 0.093(4) Uani 0.694(11) 1 d PDU B 2
C4B C 0.6666(6) 0.3197(13) 0.6297(3) 0.085(3) Uani 0.694(11) 1 d PDU B 2
H4B H 0.6862 0.2325 0.6321 0.102 Uiso 0.694(11) 1 calc PR B 2
C5B C 0.6500(7) 0.3683(13) 0.5858(3) 0.071(5) Uani 0.694(11) 1 d PD B 2
C6B C 0.6201(5) 0.4960(11) 0.5830(3) 0.067(3) Uani 0.694(11) 1 d PDU B 2
C7B C 0.6015(3) 0.5516(9) 0.5370(3) 0.075(3) Uani 0.694(11) 1 d PDU B 2
C23B C 0.3791(5) 0.3556(12) 0.4569(5) 0.056(3) Uani 0.694(11) 1 d PDU B 2
C11B C 0.4371(3) 0.4087(8) 0.4760(2) 0.054(4) Uiso 0.694(11) 1 d PGDU B 2
C12B C 0.4540(3) 0.3628(7) 0.5198(2) 0.053(3) Uiso 0.694(11) 1 d PGD B 2
H12B H 0.4291 0.3011 0.5362 0.064 Uiso 0.694(11) 1 d PG B 2
C13B C 0.5069(3) 0.4079(6) 0.5389(2) 0.058(2) Uiso 0.694(11) 1 d PGD B 2
H13B H 0.5176 0.3760 0.5682 0.070 Uiso 0.694(11) 1 d PG B 2
C8B C 0.5451(2) 0.4999(7) 0.5157(2) 0.064(2) Uiso 0.694(11) 1 d PGDU B 2
C9B C 0.5285(2) 0.5463(7) 0.4720(2) 0.059(2) Uiso 0.694(11) 1 d PGD B 2
H9B H 0.5535 0.6080 0.4557 0.070 Uiso 0.694(11) 1 d PG B 2
C10B C 0.4750(3) 0.5011(8) 0.45274(19) 0.058(3) Uiso 0.694(11) 1 d PGD B 2
H10B H 0.4641 0.5334 0.4235 0.069 Uiso 0.694(11) 1 d PG B 2
C14B C 0.5716(5) 0.7105(13) 0.6181(5) 0.122(4) Uani 0.694(11) 1 d PDU B 2
H14B H 0.5643 0.7252 0.5851 0.146 Uiso 0.694(11) 1 calc PR B 2
C15B C 0.6065(8) 0.8371(14) 0.6348(10) 0.196(9) Uani 0.694(11) 1 d PDU B 2
H15D H 0.5821 0.9212 0.6320 0.295 Uiso 0.694(11) 1 calc PR B 2
H15E H 0.6425 0.8478 0.6166 0.295 Uiso 0.694(11) 1 calc PR B 2
H15F H 0.6174 0.8235 0.6666 0.295 Uiso 0.694(11) 1 calc PR B 2
C16B C 0.5101(5) 0.7031(19) 0.6411(7) 0.142(6) Uani 0.694(11) 1 d PDU B 2
H16D H 0.4914 0.6136 0.6340 0.214 Uiso 0.694(11) 1 calc PR B 2
H16E H 0.4852 0.7795 0.6300 0.214 Uiso 0.694(11) 1 calc PR B 2
H16F H 0.5149 0.7115 0.6740 0.214 Uiso 0.694(11) 1 calc PR B 2
C17B C 0.6759(6) 0.3453(17) 0.7158(4) 0.142(5) Uani 0.694(11) 1 d PDU B 2
H17B H 0.6518 0.4057 0.7363 0.171 Uiso 0.694(11) 1 calc PR B 2
C18B C 0.6530(10) 0.202(2) 0.7273(7) 0.175(8) Uani 0.694(11) 1 d PDU B 2
H18D H 0.6097 0.2029 0.7275 0.262 Uiso 0.694(11) 1 calc PR B 2
H18E H 0.6677 0.1741 0.7572 0.262 Uiso 0.694(11) 1 calc PR B 2
H18F H 0.6669 0.1347 0.7046 0.262 Uiso 0.694(11) 1 calc PR B 2
C19B C 0.7364(6) 0.3845(16) 0.7285(5) 0.127(5) Uani 0.694(11) 1 d PDU B 2
H19D H 0.7510 0.4565 0.7078 0.191 Uiso 0.694(11) 1 calc PR B 2
H19E H 0.7621 0.3023 0.7267 0.191 Uiso 0.694(11) 1 calc PR B 2
H19F H 0.7366 0.4207 0.7595 0.191 Uiso 0.694(11) 1 calc PR B 2
C20B C 0.6643(8) 0.2825(15) 0.5428(4) 0.118(5) Uani 0.694(11) 1 d PDU B 2
H20B H 0.6524 0.3387 0.5158 0.142 Uiso 0.694(11) 1 calc PR B 2
C21B C 0.7302(8) 0.249(3) 0.5388(10) 0.162(9) Uani 0.694(11) 1 d PDU B 2
H21D H 0.7533 0.3228 0.5536 0.243 Uiso 0.694(11) 1 calc PR B 2
H21E H 0.7412 0.2442 0.5067 0.243 Uiso 0.694(11) 1 calc PR B 2
H21F H 0.7385 0.1596 0.5533 0.243 Uiso 0.694(11) 1 calc PR B 2
C22B C 0.6273(8) 0.1452(18) 0.5430(9) 0.165(8) Uani 0.694(11) 1 d PDU B 2
H22D H 0.5854 0.1675 0.5384 0.248 Uiso 0.694(11) 1 calc PR B 2
H22E H 0.6322 0.0977 0.5721 0.248 Uiso 0.694(11) 1 calc PR B 2
H22F H 0.6410 0.0839 0.5186 0.248 Uiso 0.694(11) 1 calc PR B 2
C24B C 0.2985(4) 0.3949(11) 0.4017(3) 0.061(3) Uani 0.694(11) 1 d PDU B 2
H24B H 0.2949 0.2913 0.4047 0.073 Uiso 0.694(11) 1 calc PR B 2
C25B C 0.2420(4) 0.4595(11) 0.4224(4) 0.074(3) Uani 0.694(11) 1 d PDU B 2
C26B C 0.1993(8) 0.661(2) 0.4568(9) 0.112(7) Uani 0.694(11) 1 d PDU B 2
H26D H 0.1911 0.7415 0.4373 0.167 Uiso 0.694(11) 1 calc PR B 2
H26E H 0.2071 0.6934 0.4877 0.167 Uiso 0.694(11) 1 calc PR B 2
H26F H 0.1650 0.5986 0.4569 0.167 Uiso 0.694(11) 1 calc PR B 2
C27B C 0.3019(5) 0.4285(13) 0.3502(3) 0.072(3) Uani 0.694(11) 1 d PDU B 2
H27C H 0.2648 0.3974 0.3356 0.087 Uiso 0.694(11) 1 calc PR B 2
H27D H 0.3049 0.5309 0.3463 0.087 Uiso 0.694(11) 1 calc PR B 2
C28B C 0.3537(4) 0.3601(9) 0.3266(3) 0.075(3) Uiso 0.694(11) 1 d PGDU B 2
C29B C 0.4062(4) 0.4320(8) 0.3167(4) 0.098(4) Uiso 0.694(11) 1 d PGD B 2
H29B H 0.4096 0.5277 0.3246 0.118 Uiso 0.694(11) 1 d PG B 2
C30B C 0.4538(4) 0.3654(11) 0.2955(4) 0.126(5) Uiso 0.694(11) 1 d PG B 2
H30B H 0.4887 0.4168 0.2890 0.152 Uiso 0.694(11) 1 d PG B 2
C31B C 0.4507(4) 0.2235(11) 0.2838(4) 0.134(5) Uiso 0.694(11) 1 d PG B 2
H31B H 0.4827 0.1787 0.2689 0.161 Uiso 0.694(11) 1 d PG B 2
C32B C 0.3995(4) 0.1506(8) 0.2945(4) 0.122(4) Uiso 0.694(11) 1 d PG B 2
H32B H 0.3969 0.0540 0.2876 0.147 Uiso 0.694(11) 1 d PG B 2
C33B C 0.3515(4) 0.2170(8) 0.3155(4) 0.103(4) Uiso 0.694(11) 1 d PGD B 2
H33B H 0.3169 0.1648 0.3223 0.124 Uiso 0.694(11) 1 d PG B 2
N1C N 0.3753(13) 0.949(4) 0.4553(10) 0.068(9) Uiso 0.204(9) 1 d PDU A 3
H1C H 0.3527 1.0198 0.4628 0.082 Uiso 0.204(9) 1 calc PR A 3
O1C O 0.1133(11) 1.150(3) 0.3437(9) 0.078(10) Uiso 0.204(9) 1 d PDU A 3
O2C O 0.384(3) 0.755(6) 0.410(2) 0.069(14) Uiso 0.204(9) 1 d PDU A 3
O3C O 0.5261(14) 0.999(5) 0.4972(12) 0.164(15) Uiso 0.204(9) 1 d PDU A 3
O4C O 0.4842(17) 1.055(5) 0.4308(12) 0.092(9) Uiso 0.204(9) 1 d PDU A 3
C1C C 0.1323(19) 1.014(4) 0.2457(7) 0.074(9) Uiso 0.204(9) 1 d PDU A 3
C2C C 0.116(2) 0.953(5) 0.2047(8) 0.11(3) Uiso 0.204(9) 1 d PD A 3
H2C H 0.1271 0.9922 0.1765 0.130 Uiso 0.204(9) 1 calc PR A 3
C3C C 0.082(3) 0.829(5) 0.2075(9) 0.083(9) Uiso 0.204(9) 1 d PDU A 3
C4C C 0.067(3) 0.773(4) 0.2494(9) 0.075(9) Uiso 0.204(9) 1 d PDU A 3
H4C H 0.0454 0.6881 0.2500 0.091 Uiso 0.204(9) 1 calc PR A 3
C5C C 0.083(2) 0.837(4) 0.2915(8) 0.09(3) Uiso 0.204(9) 1 d PD A 3
C6C C 0.1175(14) 0.957(3) 0.2871(7) 0.08(4) Uiso 0.204(9) 1 d PD A 3
C7C C 0.1514(7) 1.066(2) 0.3161(6) 0.080(9) Uiso 0.204(9) 1 d PDU A 3
C23C C 0.3613(18) 0.873(5) 0.4174(14) 0.063(10) Uiso 0.204(9) 1 d PDU A 3
C11C C 0.3059(7) 0.920(2) 0.3930(6) 0.037(8) Uiso 0.204(9) 1 d PGDU A 3
C12C C 0.2945(8) 0.872(2) 0.3491(6) 0.053(8) Uiso 0.204(9) 1 d PGDU A 3
H12C H 0.3207 0.8064 0.3356 0.063 Uiso 0.204(9) 1 d PG A 3
C13C C 0.2455(8) 0.918(2) 0.3251(5) 0.057(7) Uiso 0.204(9) 1 d PGDU A 3
H13C H 0.2393 0.8843 0.2952 0.069 Uiso 0.204(9) 1 d PG A 3
C8C C 0.2047(7) 1.0126(18) 0.3439(6) 0.041(6) Uiso 0.204(9) 1 d PGD A 3
C9C C 0.2181(7) 1.0671(17) 0.3862(6) 0.044(6) Uiso 0.204(9) 1 d PGDU A 3
H9C H 0.1931 1.1364 0.3989 0.053 Uiso 0.204(9) 1 d PG A 3
C10C C 0.2680(7) 1.022(2) 0.4106(5) 0.049(7) Uiso 0.204(9) 1 d PGDU A 3
H10C H 0.2760 1.0605 0.4395 0.059 Uiso 0.204(9) 1 d PG A 3
C14C C 0.1657(11) 1.142(2) 0.2658(7) 0.108(10) Uiso 0.204(9) 1 d PDU A 3
C15C C 0.131(2) 1.282(4) 0.2617(15) 0.18(2) Uiso 0.204(9) 1 d PDU A 3
H15G H 0.0903 1.2682 0.2722 0.263 Uiso 0.204(9) 1 calc PR A 3
H15H H 0.1305 1.3121 0.2300 0.263 Uiso 0.204(9) 1 calc PR A 3
H15I H 0.1503 1.3533 0.2803 0.263 Uiso 0.204(9) 1 calc PR A 3
C16C C 0.2295(12) 1.160(4) 0.2502(12) 0.092(11) Uiso 0.204(9) 1 d PDU A 3
H16G H 0.2509 1.0720 0.2541 0.138 Uiso 0.204(9) 1 calc PR A 3
H16H H 0.2486 1.2332 0.2682 0.138 Uiso 0.204(9) 1 calc PR A 3
H16I H 0.2300 1.1867 0.2182 0.138 Uiso 0.204(9) 1 calc PR A 3
C17C C 0.060(2) 0.755(4) 0.1634(10) 0.112(11) Uiso 0.204(9) 1 d PDU A 3
H17C H 0.0671 0.8201 0.1374 0.135 Uiso 0.204(9) 1 calc PR A 3
C18C C 0.095(3) 0.624(5) 0.155(2) 0.165(19) Uiso 0.204(9) 1 d PDU A 3
H18G H 0.1373 0.6463 0.1551 0.248 Uiso 0.204(9) 1 calc PR A 3
H18H H 0.0840 0.5850 0.1254 0.248 Uiso 0.204(9) 1 calc PR A 3
H18I H 0.0865 0.5559 0.1787 0.248 Uiso 0.204(9) 1 calc PR A 3
C19C C -0.0051(19) 0.727(9) 0.165(3) 0.141(18) Uiso 0.204(9) 1 d PDU A 3
H19G H -0.0260 0.8129 0.1736 0.212 Uiso 0.204(9) 1 calc PR A 3
H19H H -0.0130 0.6548 0.1879 0.212 Uiso 0.204(9) 1 calc PR A 3
H19I H -0.0188 0.6954 0.1355 0.212 Uiso 0.204(9) 1 calc PR A 3
C20C C 0.0582(16) 0.780(3) 0.3370(9) 0.093(9) Uiso 0.204(9) 1 d PDU A 3
H20C H 0.0544 0.8592 0.3589 0.112 Uiso 0.204(9) 1 calc PR A 3
C21C C -0.0030(17) 0.712(7) 0.330(2) 0.135(18) Uiso 0.204(9) 1 d PDU A 3
H21G H -0.0340 0.7829 0.3337 0.202 Uiso 0.204(9) 1 calc PR A 3
H21H H -0.0087 0.6385 0.3528 0.202 Uiso 0.204(9) 1 calc PR A 3
H21I H -0.0053 0.6718 0.2998 0.202 Uiso 0.204(9) 1 calc PR A 3
C22C C 0.101(2) 0.669(6) 0.357(2) 0.168(18) Uiso 0.204(9) 1 d PDU A 3
H22G H 0.0875 0.6430 0.3870 0.252 Uiso 0.204(9) 1 calc PR A 3
H22H H 0.1407 0.7081 0.3582 0.252 Uiso 0.204(9) 1 calc PR A 3
H22I H 0.1007 0.5870 0.3370 0.252 Uiso 0.204(9) 1 calc PR A 3
C24C C 0.4264(10) 0.917(4) 0.4835(7) 0.080(9) Uiso 0.204(9) 1 d PDU A 3
H24C H 0.4335 0.8146 0.4787 0.096 Uiso 0.204(9) 1 calc PR A 3
C25C C 0.4841(12) 0.987(5) 0.4704(9) 0.084(10) Uiso 0.204(9) 1 d PDU A 3
C26C C 0.539(2) 1.125(8) 0.418(2) 0.127(18) Uiso 0.204(9) 1 d PDU A 3
C27C C 0.4128(13) 0.931(4) 0.5346(8) 0.084(9) Uiso 0.204(9) 1 d PDU A 3
H27E H 0.4494 0.9113 0.5519 0.101 Uiso 0.204(9) 1 calc PR A 3
H27F H 0.4014 1.0291 0.5409 0.101 Uiso 0.204(9) 1 calc PR A 3
C28C C 0.3643(10) 0.836(2) 0.5512(8) 0.066(9) Uiso 0.204(9) 1 d PGD A 3
C29C C 0.3225(10) 0.884(2) 0.5825(9) 0.092(9) Uiso 0.204(9) 1 d PGDU A 3
H29C H 0.3243 0.9772 0.5930 0.110 Uiso 0.204(9) 1 d PG A 3
C30C C 0.2779(9) 0.794(3) 0.5985(10) 0.088(9) Uiso 0.204(9) 1 d PGU A 3
H30C H 0.2508 0.8276 0.6205 0.105 Uiso 0.204(9) 1 d PG A 3
C31C C 0.2727(13) 0.658(3) 0.5826(12) 0.178(17) Uiso 0.204(9) 1 d PGU A 3
H31C H 0.2420 0.5982 0.5931 0.213 Uiso 0.204(9) 1 d PG A 3
C32C C 0.3139(16) 0.611(2) 0.5510(12) 0.143(18) Uiso 0.204(9) 1 d PG A 3
H32C H 0.3111 0.5181 0.5396 0.172 Uiso 0.204(9) 1 d PG A 3
C33C C 0.3595(13) 0.698(2) 0.5357(9) 0.097(11) Uiso 0.204(9) 1 d PGD A 3
H33C H 0.3874 0.6636 0.5145 0.116 Uiso 0.204(9) 1 d PG A 3
N1D N 0.3556(11) 0.452(3) 0.4258(10) 0.071(8) Uiso 0.306(11) 1 d PDU B 4
H1D H 0.3690 0.5375 0.4228 0.086 Uiso 0.306(11) 1 calc PR B 4
O1D O 0.6202(7) 0.6866(16) 0.5287(6) 0.081(6) Uiso 0.306(11) 1 d PDU B 4
O2D O 0.3682(10) 0.236(2) 0.4574(8) 0.077(8) Uiso 0.306(11) 1 d PDU B 4
O3D O 0.1994(9) 0.444(3) 0.3964(8) 0.114(8) Uiso 0.306(11) 1 d PDU B 4
O4D O 0.2537(13) 0.558(3) 0.4499(9) 0.096(9) Uiso 0.306(11) 1 d PDU B 4
C1D C 0.6031(14) 0.575(3) 0.6281(6) 0.092(19) Uiso 0.306(11) 1 d PD B 4
C2D C 0.6241(16) 0.543(3) 0.6711(6) 0.100(8) Uiso 0.306(11) 1 d PDU B 4
H2D H 0.6133 0.5949 0.6972 0.120 Uiso 0.306(11) 1 calc PR B 4
C3D C 0.6626(15) 0.428(3) 0.6727(7) 0.097(8) Uiso 0.306(11) 1 d PDU B 4
C4D C 0.6772(13) 0.354(3) 0.6339(7) 0.081(8) Uiso 0.306(11) 1 d PDU B 4
H4D H 0.7030 0.2762 0.6370 0.097 Uiso 0.306(11) 1 calc PR B 4
C5D C 0.6559(16) 0.387(3) 0.5898(7) 0.10(2) Uiso 0.306(11) 1 d PD B 4
C6D C 0.6181(12) 0.504(2) 0.5894(6) 0.072(8) Uiso 0.306(11) 1 d PDU B 4
C7D C 0.5838(6) 0.6003(15) 0.5570(4) 0.077(6) Uiso 0.306(11) 1 d PDU B 4
C23D C 0.3824(15) 0.363(3) 0.4559(14) 0.064(8) Uiso 0.306(11) 1 d PDU B 4
C11D C 0.4369(6) 0.4184(18) 0.4797(5) 0.050(9) Uiso 0.306(11) 1 d PGDU B 4
C12D C 0.4478(6) 0.3776(17) 0.5245(5) 0.099(14) Uiso 0.306(11) 1 d PGD B 4
H12D H 0.4229 0.3102 0.5384 0.118 Uiso 0.306(11) 1 d PG B 4
C13D C 0.4945(6) 0.4342(15) 0.5488(4) 0.067(6) Uiso 0.306(11) 1 d PGD B 4
H13D H 0.5004 0.4059 0.5793 0.080 Uiso 0.306(11) 1 d PG B 4
C8D C 0.5333(5) 0.5328(13) 0.5295(4) 0.042(4) Uiso 0.306(11) 1 d PGDU B 4
C9D C 0.5201(5) 0.5795(13) 0.4862(4) 0.049(4) Uiso 0.306(11) 1 d PGD B 4
H9D H 0.5436 0.6508 0.4730 0.059 Uiso 0.306(11) 1 d PG B 4
C10D C 0.4725(6) 0.5231(16) 0.4614(4) 0.053(6) Uiso 0.306(11) 1 d PGD B 4
H10D H 0.4646 0.5568 0.4319 0.064 Uiso 0.306(11) 1 d PG B 4
C14D C 0.5637(9) 0.686(2) 0.6043(6) 0.109(8) Uiso 0.306(11) 1 d PDU B 4
C15D C 0.5919(16) 0.834(2) 0.6057(11) 0.129(12) Uiso 0.306(11) 1 d PDU B 4
H15J H 0.6322 0.8298 0.5935 0.194 Uiso 0.306(11) 1 calc PR B 4
H15K H 0.5933 0.8672 0.6370 0.194 Uiso 0.306(11) 1 calc PR B 4
H15L H 0.5681 0.8984 0.5875 0.194 Uiso 0.306(11) 1 calc PR B 4
C16D C 0.4992(11) 0.689(4) 0.6191(12) 0.148(15) Uiso 0.306(11) 1 d PDU B 4
H16J H 0.4831 0.5942 0.6183 0.221 Uiso 0.306(11) 1 calc PR B 4
H16K H 0.4765 0.7488 0.5986 0.221 Uiso 0.306(11) 1 calc PR B 4
H16L H 0.4965 0.7259 0.6500 0.221 Uiso 0.306(11) 1 calc PR B 4
C17D C 0.6827(14) 0.373(3) 0.7204(8) 0.154(9) Uiso 0.306(11) 1 d PDU B 4
H17D H 0.6851 0.4547 0.7413 0.184 Uiso 0.306(11) 1 calc PR B 4
C18D C 0.6367(17) 0.274(4) 0.7386(14) 0.139(14) Uiso 0.306(11) 1 d PDU B 4
H18J H 0.5977 0.3002 0.7269 0.208 Uiso 0.306(11) 1 calc PR B 4
H18K H 0.6362 0.2792 0.7718 0.208 Uiso 0.306(11) 1 calc PR B 4
H18L H 0.6462 0.1787 0.7292 0.208 Uiso 0.306(11) 1 calc PR B 4
C19D C 0.7426(13) 0.310(5) 0.7173(15) 0.165(16) Uiso 0.306(11) 1 d PDU B 4
H19J H 0.7725 0.3835 0.7174 0.248 Uiso 0.306(11) 1 calc PR B 4
H19K H 0.7457 0.2558 0.6892 0.248 Uiso 0.306(11) 1 calc PR B 4
H19L H 0.7490 0.2477 0.7432 0.248 Uiso 0.306(11) 1 calc PR B 4
C20D C 0.6645(16) 0.289(3) 0.5489(8) 0.109(8) Uiso 0.306(11) 1 d PDU B 4
H20D H 0.6368 0.3191 0.5244 0.131 Uiso 0.306(11) 1 calc PR B 4
C21D C 0.728(2) 0.297(5) 0.530(2) 0.149(17) Uiso 0.306(11) 1 d PDU B 4
H21J H 0.7413 0.3942 0.5304 0.224 Uiso 0.306(11) 1 calc PR B 4
H21K H 0.7286 0.2610 0.4992 0.224 Uiso 0.306(11) 1 calc PR B 4
H21L H 0.7543 0.2407 0.5492 0.224 Uiso 0.306(11) 1 calc PR B 4
C22D C 0.650(2) 0.136(3) 0.5612(16) 0.149(15) Uiso 0.306(11) 1 d PDU B 4
H22J H 0.6085 0.1285 0.5700 0.223 Uiso 0.306(11) 1 calc PR B 4
H22K H 0.6753 0.1060 0.5864 0.223 Uiso 0.306(11) 1 calc PR B 4
H22L H 0.6575 0.0760 0.5349 0.223 Uiso 0.306(11) 1 calc PR B 4
C24D C 0.3050(8) 0.406(3) 0.3987(7) 0.074(8) Uiso 0.306(11) 1 d PDU B 4
H24D H 0.2998 0.3038 0.4038 0.089 Uiso 0.306(11) 1 calc PR B 4
C25D C 0.2475(8) 0.479(4) 0.4130(9) 0.087(8) Uiso 0.306(11) 1 d PDU B 4
C26D C 0.203(2) 0.644(7) 0.464(2) 0.123(15) Uiso 0.306(11) 1 d PDU B 4
C27D C 0.3158(11) 0.429(3) 0.3473(7) 0.076(7) Uiso 0.306(11) 1 d PDU B 4
H27G H 0.2788 0.4081 0.3307 0.091 Uiso 0.306(11) 1 calc PR B 4
H27H H 0.3253 0.5288 0.3420 0.091 Uiso 0.306(11) 1 calc PR B 4
C28D C 0.3649(8) 0.3410(18) 0.3282(7) 0.069(7) Uiso 0.306(11) 1 d PGDU B 4
C29D C 0.4179(9) 0.4007(16) 0.3134(8) 0.106(10) Uiso 0.306(11) 1 d PGD B 4
H29D H 0.4224 0.4992 0.3139 0.127 Uiso 0.306(11) 1 d PG B 4
C30D C 0.4645(8) 0.317(2) 0.2977(9) 0.113(9) Uiso 0.306(11) 1 d PG B 4
H30D H 0.4995 0.3593 0.2868 0.135 Uiso 0.306(11) 1 d PG B 4
C31D C 0.4601(8) 0.171(2) 0.2979(8) 0.123(10) Uiso 0.306(11) 1 d PG B 4
H31D H 0.4920 0.1146 0.2879 0.147 Uiso 0.306(11) 1 d PG B 4
C32D C 0.4075(9) 0.1112(16) 0.3133(9) 0.102(8) Uiso 0.306(11) 1 d PG B 4
H32D H 0.4037 0.0126 0.3139 0.122 Uiso 0.306(11) 1 d PG B 4
C33D C 0.3603(8) 0.1949(18) 0.3280(8) 0.102(9) Uiso 0.306(11) 1 d PGD B 4
H33D H 0.3247 0.1521 0.3378 0.123 Uiso 0.306(11) 1 d PG B 4

loop_
_atom_site_aniso_label
_atom_site_aniso_U_11
_atom_site_aniso_U_22
_atom_site_aniso_U_33
_atom_site_aniso_U_23
_atom_site_aniso_U_13
_atom_site_aniso_U_12
N1A 0.065(4) 0.041(3) 0.077(5) 0.002(3) -0.013(4) 0.003(3)
O1A 0.086(5) 0.133(7) 0.130(7) -0.059(7) -0.034(5) 0.047(6)
O2A 0.080(5) 0.049(4) 0.094(6) -0.011(3) -0.005(3) 0.004(4)
O3A 0.062(4) 0.134(6) 0.253(12) 0.048(7) -0.033(5) -0.004(4)
O4A 0.091(4) 0.068(5) 0.119(5) 0.004(4) 0.024(4) -0.002(4)
C1A 0.075(5) 0.078(6) 0.078(6) 0.001(4) -0.022(4) -0.009(4)
C2A 0.094(8) 0.087(6) 0.068(7) 0.018(4) -0.014(4) -0.001(5)
C3A 0.084(6) 0.089(6) 0.065(5) -0.002(4) -0.020(4) -0.006(5)
C4A 0.095(8) 0.081(5) 0.068(6) -0.003(5) -0.008(5) -0.015(5)
C5A 0.069(6) 0.089(8) 0.059(5) 0.000(4) -0.012(4) -0.005(4)
C6A 0.058(7) 0.067(8) 0.068(9) -0.004(4) -0.010(4) 0.007(3)
C7A 0.063(4) 0.070(4) 0.077(6) -0.011(4) -0.004(4) 0.012(4)
C23A 0.058(4) 0.041(4) 0.062(5) 0.002(3) 0.004(3) -0.011(3)
C14A 0.111(8) 0.094(6) 0.125(9) 0.012(6) -0.008(7) -0.015(5)
C15A 0.140(11) 0.088(7) 0.33(3) 0.009(11) 0.015(14) -0.019(7)
C16A 0.137(11) 0.156(11) 0.174(15) 0.029(11) -0.003(10) -0.027(8)
C17A 0.125(8) 0.120(7) 0.073(6) -0.006(6) -0.035(6) 0.003(7)
C18A 0.208(16) 0.263(19) 0.107(10) -0.088(12) -0.038(10) 0.059(15)
C19A 0.198(15) 0.169(13) 0.106(10) 0.021(9) -0.057(11) -0.069(14)
C20A 0.089(6) 0.104(6) 0.060(5) 0.009(4) 0.016(4) 0.006(5)
C21A 0.104(9) 0.173(12) 0.140(12) 0.052(10) 0.029(8) -0.004(9)
C22A 0.162(10) 0.145(10) 0.111(9) 0.069(8) 0.028(8) 0.041(8)
C24A 0.068(5) 0.061(4) 0.080(5) -0.004(4) -0.014(4) 0.002(4)
C25A 0.064(5) 0.072(5) 0.116(8) -0.015(6) 0.000(5) -0.020(5)
C26A 0.091(7) 0.069(7) 0.177(11) -0.004(6) 0.056(7) -0.021(5)
C27A 0.086(6) 0.080(5) 0.090(6) -0.015(5) -0.026(5) 0.013(4)
N1B 0.068(5) 0.036(3) 0.081(6) -0.002(3) -0.016(4) -0.001(3)
O1B 0.093(6) 0.156(9) 0.103(7) 0.059(7) -0.029(5) -0.058(7)
O2B 0.056(4) 0.048(3) 0.060(4) -0.003(3) 0.011(4) -0.002(2)
O3B 0.060(4) 0.088(5) 0.209(12) -0.019(7) 0.011(5) -0.014(3)
O4B 0.075(5) 0.073(5) 0.108(7) -0.011(5) 0.034(4) 0.004(4)
C1B 0.070(8) 0.100(11) 0.073(8) -0.008(6) 0.005(5) -0.006(5)
C2B 0.117(9) 0.134(10) 0.062(6) -0.016(6) 0.002(6) 0.002(8)
C3B 0.104(8) 0.118(9) 0.059(6) 0.001(6) -0.026(5) -0.014(7)
C4B 0.083(7) 0.078(7) 0.094(8) 0.025(6) -0.022(6) 0.001(7)
C5B 0.078(8) 0.078(7) 0.057(7) -0.005(5) -0.008(5) -0.007(5)
C6B 0.060(5) 0.087(7) 0.054(5) 0.018(4) -0.002(4) -0.006(4)
C7B 0.080(6) 0.071(5) 0.073(6) 0.025(5) -0.005(5) -0.010(5)
C23B 0.064(6) 0.043(5) 0.061(6) -0.004(4) 0.007(4) 0.011(4)
C14B 0.106(8) 0.146(10) 0.113(9) 0.018(8) 0.009(8) 0.015(8)
C15B 0.146(14) 0.111(11) 0.33(3) 0.021(14) -0.009(18) -0.001(9)
C16B 0.081(8) 0.167(12) 0.179(17) 0.026(12) 0.002(9) 0.049(8)
C17B 0.142(10) 0.207(13) 0.078(7) 0.039(9) -0.031(7) -0.011(10)
C18B 0.216(18) 0.204(19) 0.104(11) 0.073(13) -0.046(12) -0.044(16)
C19B 0.138(11) 0.129(11) 0.115(10) 0.013(8) -0.077(9) -0.020(8)
C20B 0.137(10) 0.123(9) 0.094(8) -0.018(7) -0.013(8) 0.037(8)
C21B 0.123(12) 0.189(19) 0.174(18) -0.037(17) 0.028(12) -0.022(13)
C22B 0.136(14) 0.133(11) 0.23(2) -0.071(13) 0.016(14) -0.011(10)
C24B 0.057(5) 0.045(4) 0.080(6) -0.004(4) -0.022(4) -0.007(4)
C25B 0.071(6) 0.062(6) 0.088(7) 0.003(6) -0.018(5) 0.006(4)
C26B 0.092(8) 0.083(8) 0.160(15) -0.009(9) 0.069(9) 0.028(6)
C27B 0.058(6) 0.074(5) 0.085(7) 0.009(5) -0.020(5) -0.001(5)

loop_
_atom_type_symbol
_atom_type_description
_atom_type_scat_dispersion_real
_atom_type_scat_dispersion_imag
_atom_type_scat_source
C C 0.0033 0.0000 'International Tables Vol C Tables 4.2.6.8 and 6.1.1.4'
H H 0.0000 0.0000 'International Tables Vol C Tables 4.2.6.8 and 6.1.1.4'
N N 0.0061 0.0000 'International Tables Vol C Tables 4.2.6.8 and 6.1.1.4'
O O 0.0106 0.0000 'International Tables Vol C Tables 4.2.6.8 and 6.1.1.4'

loop_
_geom_angle_atom_site_label_1
_geom_angle_atom_site_label_2
_geom_angle_atom_site_label_3
_geom_angle
_geom_angle_site_symmetry_1
_geom_angle_site_symmetry_3
_geom_angle_publ_flag
C23A N1A C24A 122.4(6) . . ?
C23A N1A H1A 118.8 . . ?
C24A N1A H1A 118.8 . . ?
C25A O4A C26A 117.7(8) . . ?
C6A C1A C2A 117.6(6) . . ?
C6A C1A C14A 122.5(7) . . ?
C2A C1A C14A 119.9(7) . . ?
C3A C2A C1A 122.9(7) . . ?
C3A C2A H2A 118.6 . . ?
C1A C2A H2A 118.6 . . ?
C2A C3A C4A 118.8(6) . . ?
C2A C3A C17A 120.7(7) . . ?
C4A C3A C17A 120.6(7) . . ?
C3A C4A C5A 120.2(6) . . ?
C3A C4A H4A 119.9 . . ?
C5A C4A H4A 119.9 . . ?
C6A C5A C4A 119.3(6) . . ?
C6A C5A C20A 121.3(6) . . ?
C4A C5A C20A 119.4(6) . . ?
C5A C6A C1A 121.2(6) . . ?
C5A C6A C7A 118.4(6) . . ?
C1A C6A C7A 120.4(7) . . ?
O1A C7A C8A 119.9(6) . . ?
O1A C7A C6A 120.9(6) . . ?
C8A C7A C6A 119.1(5) . . ?
O2A C23A N1A 122.4(7) . . ?
O2A C23A C11A 121.1(6) . . ?
N1A C23A C11A 116.4(5) . . ?
C10A C11A C12A 118.3 . . ?
C10A C11A C23A 124.5(4) . . ?
C12A C11A C23A 117.1(4) . . ?
C13A C12A C11A 120.3 . . ?
C12A C13A C8A 121.5 . . ?
C13A C8A C9A 118.5 . . ?
C13A C8A C7A 121.4(4) . . ?
C9A C8A C7A 120.1(4) . . ?
C10A C9A C8A 120.0 . . ?
C9A C10A C11A 121.3 . . ?
C1A C14A C16A 112.4(8) . . ?
C1A C14A C15A 110.6(8) . . ?
C16A C14A C15A 109.7(9) . . ?
C1A C14A H14A 108.0 . . ?
C16A C14A H14A 108.0 . . ?
C15A C14A H14A 108.0 . . ?
C14A C15A H15A 109.5 . . ?
C14A C15A H15B 109.5 . . ?
H15A C15A H15B 109.5 . . ?
C14A C15A H15C 109.5 . . ?
H15A C15A H15C 109.5 . . ?
H15B C15A H15C 109.5 . . ?
C14A C16A H16A 109.5 . . ?
C14A C16A H16B 109.5 . . ?
H16A C16A H16B 109.5 . . ?
C14A C16A H16C 109.5 . . ?
H16A C16A H16C 109.5 . . ?
H16B C16A H16C 109.5 . . ?
C19A C17A C18A 113.3(11) . . ?
C19A C17A C3A 115.5(9) . . ?
C18A C17A C3A 110.5(8) . . ?
C19A C17A H17A 105.6 . . ?
C18A C17A H17A 105.6 . . ?
C3A C17A H17A 105.6 . . ?
C17A C18A H18A 109.5 . . ?
C17A C18A H18B 109.5 . . ?
H18A C18A H18B 109.5 . . ?
C17A C18A H18C 109.5 . . ?
H18A C18A H18C 109.5 . . ?
H18B C18A H18C 109.5 . . ?
C17A C19A H19A 109.5 . . ?
C17A C19A H19B 109.5 . . ?
H19A C19A H19B 109.5 . . ?
C17A C19A H19C 109.5 . . ?
H19A C19A H19C 109.5 . . ?
H19B C19A H19C 109.5 . . ?
C21A C20A C22A 112.3(8) . . ?
C21A C20A C5A 111.5(9) . . ?
C22A C20A C5A 111.3(8) . . ?
C21A C20A H20A 107.1 . . ?
C22A C20A H20A 107.1 . . ?
C5A C20A H20A 107.1 . . ?
C20A C21A H21A 109.5 . . ?
C20A C21A H21B 109.5 . . ?
H21A C21A H21B 109.5 . . ?
C20A C21A H21C 109.5 . . ?
H21A C21A H21C 109.5 . . ?
H21B C21A H21C 109.5 . . ?
C20A C22A H22A 109.5 . . ?
C20A C22A H22B 109.5 . . ?
H22A C22A H22B 109.5 . . ?
C20A C22A H22C 109.5 . . ?
H22A C22A H22C 109.5 . . ?
H22B C22A H22C 109.5 . . ?
N1A C24A C25A 113.5(6) . . ?
N1A C24A C27A 111.2(6) . . ?
C25A C24A C27A 110.8(6) . . ?
N1A C24A H24A 107.0 . . ?
C25A C24A H24A 107.0 . . ?
C27A C24A H24A 107.0 . . ?
O3A C25A O4A 125.9(7) . . ?
O3A C25A C24A 119.8(7) . . ?
O4A C25A C24A 113.9(6) . . ?
C28A C27A C24A 112.8(6) . . ?
C28A C27A H27A 109.0 . . ?
C24A C27A H27A 109.0 . . ?
C28A C27A H27B 109.0 . . ?
C24A C27A H27B 109.0 . . ?
H27A C27A H27B 107.8 . . ?
C29A C28A C33A 117.2 . . ?
C29A C28A C27A 120.1(5) . . ?
C33A C28A C27A 122.7(5) . . ?
C30A C29A C28A 121.3 . . ?
C29A C30A C31A 121.0 . . ?
C32A C31A C30A 118.1 . . ?
C31A C32A C33A 121.2 . . ?
C32A C33A C28A 121.2 . . ?
C23B N1B C24B 122.8(7) . . ?
C23B N1B H1B 118.6 . . ?
C24B N1B H1B 118.6 . . ?
C25B O4B C26B 116.4(10) . . ?
C2B C1B C6B 117.9(7) . . ?
C2B C1B C14B 122.6(9) . . ?
C6B C1B C14B 119.4(8) . . ?
C3B C2B C1B 122.8(8) . . ?
C3B C2B H2B 118.6 . . ?
C1B C2B H2B 118.6 . . ?
C4B C3B C2B 117.5(7) . . ?
C4B C3B C17B 122.5(9) . . ?
C2B C3B C17B 120.0(9) . . ?
C3B C4B C5B 122.9(8) . . ?
C3B C4B H4B 118.5 . . ?
C5B C4B H4B 118.5 . . ?
C6B C5B C4B 117.7(7) . . ?
C6B C5B C20B 121.2(7) . . ?
C4B C5B C20B 121.2(8) . . ?
C5B C6B C1B 121.3(6) . . ?
C5B C6B C7B 119.5(7) . . ?
C1B C6B C7B 119.2(7) . . ?
O1B C7B C8B 119.6(6) . . ?
O1B C7B C6B 120.4(7) . . ?
C8B C7B C6B 119.6(6) . . ?
O2B C23B N1B 123.0(7) . . ?
O2B C23B C11B 120.5(6) . . ?
N1B C23B C11B 116.5(6) . . ?
C10B C11B C12B 118.3 . . ?
C10B C11B C23B 123.7(5) . . ?
C12B C11B C23B 118.0(5) . . ?
C13B C12B C11B 120.3 . . ?
C13B C12B H12B 119.8 . . ?
C11B C12B H12B 119.8 . . ?
C12B C13B C8B 121.5 . . ?
C12B C13B H13B 119.2 . . ?
C8B C13B H13B 119.2 . . ?
C13B C8B C9B 118.5 . . ?
C13B C8B C7B 121.3(4) . . ?
C9B C8B C7B 120.2(4) . . ?
C10B C9B C8B 120.0 . . ?
C10B C9B H9B 120.0 . . ?
C8B C9B H9B 120.0 . . ?
C9B C10B C11B 121.3 . . ?
C9B C10B H10B 119.3 . . ?
C11B C10B H10B 119.3 . . ?
C1B C14B C15B 111.8(10) . . ?
C1B C14B C16B 113.3(9) . . ?
C15B C14B C16B 111.0(11) . . ?
C1B C14B H14B 106.8 . . ?
C15B C14B H14B 106.8 . . ?
C16B C14B H14B 106.8 . . ?
C14B C15B H15D 109.5 . . ?
C14B C15B H15E 109.5 . . ?
H15D C15B H15E 109.5 . . ?
C14B C15B H15F 109.5 . . ?
H15D C15B H15F 109.5 . . ?
H15E C15B H15F 109.5 . . ?
C14B C16B H16D 109.5 . . ?
C14B C16B H16E 109.5 . . ?
H16D C16B H16E 109.5 . . ?
C14B C16B H16F 109.5 . . ?
H16D C16B H16F 109.5 . . ?
H16E C16B H16F 109.5 . . ?
C19B C17B C18B 119.6(11) . . ?
C19B C17B C3B 115.9(9) . . ?
C18B C17B C3B 112.4(9) . . ?
C19B C17B H17B 101.8 . . ?
C18B C17B H17B 101.8 . . ?
C3B C17B H17B 101.8 . . ?
C17B C18B H18D 109.5 . . ?
C17B C18B H18E 109.5 . . ?
H18D C18B H18E 109.5 . . ?
C17B C18B H18F 109.5 . . ?
H18D C18B H18F 109.5 . . ?
H18E C18B H18F 109.5 . . ?
C17B C19B H19D 109.5 . . ?
C17B C19B H19E 109.5 . . ?
H19D C19B H19E 109.5 . . ?
C17B C19B H19F 109.5 . . ?
H19D C19B H19F 109.5 . . ?
H19E C19B H19F 109.5 . . ?
C21B C20B C5B 112.3(10) . . ?
C21B C20B C22B 110.4(11) . . ?
C5B C20B C22B 109.5(10) . . ?
C21B C20B H20B 108.2 . . ?
C5B C20B H20B 108.2 . . ?
C22B C20B H20B 108.2 . . ?
C20B C21B H21D 109.5 . . ?
C20B C21B H21E 109.5 . . ?
H21D C21B H21E 109.5 . . ?
C20B C21B H21F 109.5 . . ?
H21D C21B H21F 109.5 . . ?
H21E C21B H21F 109.5 . . ?
C20B C22B H22D 109.5 . . ?
C20B C22B H22E 109.5 . . ?
H22D C22B H22E 109.5 . . ?
C20B C22B H22F 109.5 . . ?
H22D C22B H22F 109.5 . . ?
H22E C22B H22F 109.5 . . ?
N1B C24B C25B 113.2(7) . . ?
N1B C24B C27B 111.5(7) . . ?
C25B C24B C27B 110.2(7) . . ?
N1B C24B H24B 107.2 . . ?
C25B C24B H24B 107.2 . . ?
C27B C24B H24B 107.2 . . ?
O3B C25B O4B 124.5(8) . . ?
O3B C25B C24B 123.2(7) . . ?
O4B C25B C24B 112.2(7) . . ?
O4B C26B H26D 109.5 . . ?
O4B C26B H26E 109.5 . . ?
H26D C26B H26E 109.5 . . ?
O4B C26B H26F 109.5 . . ?
H26D C26B H26F 109.5 . . ?
H26E C26B H26F 109.5 . . ?
C28B C27B C24B 113.6(7) . . ?
C28B C27B H27C 108.9 . . ?
C24B C27B H27C 108.9 . . ?
C28B C27B H27D 108.9 . . ?
C24B C27B H27D 108.9 . . ?
H27C C27B H27D 107.7 . . ?
C29B C28B C33B 117.2 . . ?
C29B C28B C27B 122.6(6) . . ?
C33B C28B C27B 120.1(6) . . ?
C30B C29B C28B 121.3 . . ?
C30B C29B H29B 119.3 . . ?
C28B C29B H29B 119.3 . . ?
C29B C30B C31B 121.0 . . ?
C29B C30B H30B 119.5 . . ?
C31B C30B H30B 119.5 . . ?
C32B C31B C30B 118.1 . . ?
C32B C31B H31B 120.9 . . ?
C30B C31B H31B 120.9 . . ?
C31B C32B C33B 121.2 . . ?
C31B C32B H32B 119.4 . . ?
C33B C32B H32B 119.4 . . ?
C32B C33B C28B 121.2 . . ?
C32B C33B H33B 119.4 . . ?
C28B C33B H33B 119.4 . . ?
C23C N1C C24C 122.3(18) . . ?
C23C N1C H1C 118.8 . . ?
C24C N1C H1C 118.8 . . ?
C25C O4C C26C 116.7(18) . . ?
C6C C1C C2C 122.6(11) . . ?
C6C C1C C14C 95.2(9) . . ?
C2C C1C C14C 142.2(12) . . ?
C1C C2C C3C 116.5(12) . . ?
C1C C2C H2C 121.7 . . ?
C3C C2C H2C 121.7 . . ?
C4C C3C C2C 120.7(11) . . ?
C4C C3C C17C 118.8(13) . . ?
C2C C3C C17C 120.5(13) . . ?
C3C C4C C5C 123.2(12) . . ?
C3C C4C H4C 118.4 . . ?
C5C C4C H4C 118.4 . . ?
C6C C5C C4C 114.0(11) . . ?
C6C C5C C20C 124.6(13) . . ?
C4C C5C C20C 121.3(12) . . ?
C1C C6C C5C 122.9(10) . . ?
C1C C6C C7C 96.0(9) . . ?
C5C C6C C7C 141.1(11) . . ?
O1C C7C C8C 110.6(12) . . ?
O1C C7C C6C 113.3(14) . . ?
C8C C7C C6C 117.2(13) . . ?
O1C C7C C14C 111.8(12) . . ?
C8C C7C C14C 117.6(15) . . ?
C6C C7C C14C 84.2(7) . . ?
O2C C23C N1C 121.7(18) . . ?
O2C C23C C11C 121.7(18) . . ?
N1C C23C C11C 114.7(12) . . ?
C10C C11C C12C 117.6 . . ?
C10C C11C C23C 122.7(9) . . ?
C12C C11C C23C 119.4(10) . . ?
C13C C12C C11C 120.9 . . ?
C12C C13C C8C 121.7 . . ?
C9C C8C C13C 117.1 . . ?
C9C C8C C7C 121.6(8) . . ?
C13C C8C C7C 120.9(8) . . ?
C8C C9C C10C 121.2 . . ?
C11C C10C C9C 121.1 . . ?
C16C C14C C1C 115.7(13) . . ?
C16C C14C C15C 110.8(12) . . ?
C1C C14C C15C 113.8(14) . . ?
C16C C14C C7C 119.8(14) . . ?
C1C C14C C7C 84.4(7) . . ?
C15C C14C C7C 110.2(13) . . ?
C14C C15C H15G 109.5 . . ?
C14C C15C H15H 109.5 . . ?
H15G C15C H15H 109.5 . . ?
C14C C15C H15I 109.5 . . ?
H15G C15C H15I 109.5 . . ?
H15H C15C H15I 109.5 . . ?
C14C C16C H16G 109.5 . . ?
C14C C16C H16H 109.5 . . ?
H16G C16C H16H 109.5 . . ?
C14C C16C H16I 109.5 . . ?
H16G C16C H16I 109.5 . . ?
H16H C16C H16I 109.5 . . ?
C19C C17C C18C 111.9(16) . . ?
C19C C17C C3C 111.8(16) . . ?
C18C C17C C3C 109.9(15) . . ?
C19C C17C H17C 107.7 . . ?
C18C C17C H17C 107.7 . . ?
C3C C17C H17C 107.7 . . ?
C17C C18C H18G 109.5 . . ?
C17C C18C H18H 109.5 . . ?
H18G C18C H18H 109.5 . . ?
C17C C18C H18I 109.5 . . ?
H18G C18C H18I 109.5 . . ?
H18H C18C H18I 109.5 . . ?
C17C C19C H19G 109.5 . . ?
C17C C19C H19H 109.5 . . ?
H19G C19C H19H 109.5 . . ?
C17C C19C H19I 109.5 . . ?
H19G C19C H19I 109.5 . . ?
H19H C19C H19I 109.5 . . ?
C21C C20C C22C 108.4(15) . . ?
C21C C20C C5C 110.7(15) . . ?
C22C C20C C5C 110.1(15) . . ?
C21C C20C H20C 109.2 . . ?
C22C C20C H20C 109.2 . . ?
C5C C20C H20C 109.2 . . ?
C20C C21C H21G 109.5 . . ?
C20C C21C H21H 109.5 . . ?
H21G C21C H21H 109.5 . . ?
C20C C21C H21I 109.5 . . ?
H21G C21C H21I 109.5 . . ?
H21H C21C H21I 109.5 . . ?
C20C C22C H22G 109.5 . . ?
C20C C22C H22H 109.5 . . ?
H22G C22C H22H 109.5 . . ?
C20C C22C H22I 109.5 . . ?
H22G C22C H22I 109.5 . . ?
H22H C22C H22I 109.5 . . ?
N1C C24C C25C 116.2(16) . . ?
N1C C24C C27C 112.4(15) . . ?
C25C C24C C27C 112.2(13) . . ?
N1C C24C H24C 104.9 . . ?
C25C C24C H24C 104.9 . . ?
C27C C24C H24C 104.9 . . ?
O3C C25C O4C 120.6(16) . . ?
O3C C25C C24C 122.5(15) . . ?
O4C C25C C24C 116.1(14) . . ?
C28C C27C C24C 114.0(14) . . ?
C28C C27C H27E 108.8 . . ?
C24C C27C H27E 108.8 . . ?
C28C C27C H27F 108.8 . . ?
C24C C27C H27F 108.8 . . ?
H27E C27C H27F 107.7 . . ?
C29C C28C C33C 118.1 . . ?
C29C C28C C27C 120.7(11) . . ?
C33C C28C C27C 121.3(11) . . ?
C28C C29C C30C 120.7 . . ?
C31C C30C C29C 121.2 . . ?
C32C C31C C30C 118.1 . . ?
C31C C32C C33C 120.9 . . ?
C32C C33C C28C 121.0 . . ?
C23D N1D C24D 120.9(15) . . ?
C23D N1D H1D 119.6 . . ?
C24D N1D H1D 119.6 . . ?
C25D O4D C26D 117.6(17) . . ?
C6D C1D C2D 124.4(11) . . ?
C6D C1D C14D 96.0(8) . . ?
C2D C1D C14D 139.6(12) . . ?
C1D C2D C3D 114.6(11) . . ?
C1D C2D H2D 122.7 . . ?
C3D C2D H2D 122.7 . . ?
C4D C3D C2D 121.3(11) . . ?
C4D C3D C17D 120.0(12) . . ?
C2D C3D C17D 118.2(12) . . ?
C3D C4D C5D 124.2(12) . . ?
C3D C4D H4D 117.9 . . ?
C5D C4D H4D 117.9 . . ?
C6D C5D C4D 112.9(10) . . ?
C6D C5D C20D 123.6(13) . . ?
C4D C5D C20D 122.6(12) . . ?
C1D C6D C5D 122.6(10) . . ?
C1D C6D C7D 95.3(8) . . ?
C5D C6D C7D 142.1(11) . . ?
O1D C7D C6D 114.7(12) . . ?
O1D C7D C8D 110.9(10) . . ?
C6D C7D C8D 116.6(11) . . ?
O1D C7D C14D 111.0(10) . . ?
C6D C7D C14D 85.1(7) . . ?
C8D C7D C14D 116.3(12) . . ?
O2D C23D N1D 120.8(14) . . ?
O2D C23D C11D 121.9(15) . . ?
N1D C23D C11D 116.2(11) . . ?
C10D C11D C12D 117.6 . . ?
C10D C11D C23D 122.8(9) . . ?
C12D C11D C23D 119.0(11) . . ?
C13D C12D C11D 120.9 . . ?
C12D C13D C8D 121.7 . . ?
C9D C8D C13D 117.1 . . ?
C9D C8D C7D 120.6(7) . . ?
C13D C8D C7D 121.8(7) . . ?
C8D C9D C10D 121.2 . . ?
C11D C10D C9D 121.1 . . ?
C16D C14D C1D 115.5(13) . . ?
C16D C14D C15D 111.7(12) . . ?
C1D C14D C15D 112.0(13) . . ?
C16D C14D C7D 120.4(14) . . ?
C1D C14D C7D 83.6(7) . . ?
C15D C14D C7D 110.9(11) . . ?
C14D C15D H15J 109.5 . . ?
C14D C15D H15K 109.5 . . ?
H15J C15D H15K 109.5 . . ?
C14D C15D H15L 109.5 . . ?
H15J C15D H15L 109.5 . . ?
H15K C15D H15L 109.5 . . ?
C14D C16D H16J 109.5 . . ?
C14D C16D H16K 109.5 . . ?
H16J C16D H16K 109.5 . . ?
C14D C16D H16L 109.5 . . ?
H16J C16D H16L 109.5 . . ?
H16K C16D H16L 109.5 . . ?
C19D C17D C18D 113.2(16) . . ?
C19D C17D C3D 110.2(14) . . ?
C18D C17D C3D 109.4(15) . . ?
C19D C17D H17D 108.0 . . ?
C18D C17D H17D 108.0 . . ?
C3D C17D H17D 108.0 . . ?
C17D C18D H18J 109.5 . . ?
C17D C18D H18K 109.5 . . ?
H18J C18D H18K 109.5 . . ?
C17D C18D H18L 109.5 . . ?
H18J C18D H18L 109.5 . . ?
H18K C18D H18L 109.5 . . ?
C17D C19D H19J 109.5 . . ?
C17D C19D H19K 109.5 . . ?
H19J C19D H19K 109.5 . . ?
C17D C19D H19L 109.5 . . ?
H19J C19D H19L 109.5 . . ?
H19K C19D H19L 109.5 . . ?
C21D C20D C5D 111.6(15) . . ?
C21D C20D C22D 109.1(14) . . ?
C5D C20D C22D 111.5(14) . . ?
C21D C20D H20D 108.2 . . ?
C5D C20D H20D 108.2 . . ?
C22D C20D H20D 108.2 . . ?
C20D C21D H21J 109.5 . . ?
C20D C21D H21K 109.5 . . ?
H21J C21D H21K 109.5 . . ?
C20D C21D H21L 109.5 . . ?
H21J C21D H21L 109.5 . . ?
H21K C21D H21L 109.5 . . ?
C20D C22D H22J 109.5 . . ?
C20D C22D H22K 109.5 . . ?
H22J C22D H22K 109.5 . . ?
C20D C22D H22L 109.5 . . ?
H22J C22D H22L 109.5 . . ?
H22K C22D H22L 109.5 . . ?
N1D C24D C25D 112.1(14) . . ?
N1D C24D C27D 111.8(14) . . ?
C25D C24D C27D 109.6(13) . . ?
N1D C24D H24D 107.7 . . ?
C25D C24D H24D 107.7 . . ?
C27D C24D H24D 107.7 . . ?
O3D C25D O4D 124.4(14) . . ?
O3D C25D C24D 121.0(14) . . ?
O4D C25D C24D 113.2(13) . . ?
C28D C27D C24D 113.6(13) . . ?
C28D C27D H27G 108.8 . . ?
C24D C27D H27G 108.8 . . ?
C28D C27D H27H 108.8 . . ?
C24D C27D H27H 108.8 . . ?
H27G C27D H27H 107.7 . . ?
C29D C28D C33D 118.1 . . ?
C29D C28D C27D 121.3(10) . . ?
C33D C28D C27D 120.5(10) . . ?
C28D C29D C30D 120.7 . . ?
C31D C30D C29D 121.2 . . ?
C32D C31D C30D 118.1 . . ?
C31D C32D C33D 120.9 . . ?
C32D C33D C28D 121.0 . . ?

loop_
_geom_bond_atom_site_label_1
_geom_bond_atom_site_label_2
_geom_bond_distance
_geom_bond_site_symmetry_2
_geom_bond_publ_flag
N1A C23A 1.332(6) . ?
N1A C24A 1.446(7) . ?
N1A H1A 0.8600 . ?
O1A C7A 1.211(7) . ?
O2A C23A 1.226(6) . ?
O3A C25A 1.177(7) . ?
O4A C25A 1.287(8) . ?
O4A C26A 1.436(7) . ?
C1A C6A 1.385(7) . ?
C1A C2A 1.386(7) . ?
C1A C14A 1.497(8) . ?
C2A C3A 1.362(8) . ?
C2A H2A 0.9300 . ?
C3A C4A 1.379(8) . ?
C3A C17A 1.503(7) . ?
C4A C5A 1.405(7) . ?
C4A H4A 0.9300 . ?
C5A C6A 1.372(7) . ?
C5A C20A 1.522(7) . ?
C6A C7A 1.509(7) . ?
C7A C8A 1.468(6) . ?
C23A C11A 1.480(5) . ?
C11A C10A 1.3819 . ?
C11A C12A 1.3913 . ?
C12A C13A 1.3616 . ?
C12A H12A 0.9300 . ?
C13A C8A 1.3834 . ?
C13A H13A 0.9300 . ?
C8A C9A 1.3878 . ?
C9A C10A 1.3759 . ?
C9A H9A 0.9300 . ?
C10A H10A 0.9300 . ?
C14A C16A 1.514(9) . ?
C14A C15A 1.517(9) . ?
C14A H14A 0.9800 . ?
C15A H15A 0.9600 . ?
C15A H15B 0.9600 . ?
C15A H15C 0.9600 . ?
C16A H16A 0.9600 . ?
C16A H16B 0.9600 . ?
C16A H16C 0.9600 . ?
C17A C19A 1.461(9) . ?
C17A C18A 1.497(9) . ?
C17A H17A 0.9800 . ?
C18A H18A 0.9600 . ?
C18A H18B 0.9600 . ?
C18A H18C 0.9600 . ?
C19A H19A 0.9600 . ?
C19A H19B 0.9600 . ?
C19A H19C 0.9600 . ?
C20A C21A 1.503(9) . ?
C20A C22A 1.505(8) . ?
C20A H20A 0.9800 . ?
C21A H21A 0.9600 . ?
C21A H21B 0.9600 . ?
C21A H21C 0.9600 . ?
C22A H22A 0.9600 . ?
C22A H22B 0.9600 . ?
C22A H22C 0.9600 . ?
C24A C25A 1.500(7) . ?
C24A C27A 1.513(8) . ?
C24A H24A 0.9800 . ?
C26A H26A 0.9600 . ?
C26A H26B 0.9600 . ?
C26A H26C 0.9600 . ?
C27A C28A 1.492(7) . ?
C27A H27A 0.9700 . ?
C27A H27B 0.9700 . ?
C28A C29A 1.3754 . ?
C28A C33A 1.3831 . ?
C29A C30A 1.3701 . ?
C29A H29A 0.9300 . ?
C30A C31A 1.3770 . ?
C30A H30A 0.9300 . ?
C31A C32A 1.3617 . ?
C31A H31A 0.9301 . ?
C32A C33A 1.3726 . ?
C32A H32A 0.9300 . ?
C33A H33A 0.9300 . ?
N1B C23B 1.322(7) . ?
N1B C24B 1.437(7) . ?
N1B H1B 0.8600 . ?
O1B C7B 1.214(7) . ?
O2B C23B 1.230(7) . ?
O3B C25B 1.185(7) . ?
O4B C25B 1.296(8) . ?
O4B C26B 1.453(8) . ?
C1B C2B 1.383(8) . ?
C1B C6B 1.395(8) . ?
C1B C14B 1.498(8) . ?
C2B C3B 1.369(8) . ?
C2B H2B 0.9300 . ?
C3B C4B 1.363(8) . ?
C3B C17B 1.500(8) . ?
C4B C5B 1.399(8) . ?
C4B H4B 0.9300 . ?
C5B C6B 1.372(7) . ?
C5B C20B 1.516(8) . ?
C6B C7B 1.490(7) . ?
C7B C8B 1.475(6) . ?
C23B C11B 1.485(6) . ?
C11B C10B 1.3820 . ?
C11B C12B 1.3912 . ?
C12B C13B 1.3616 . ?
C12B H12B 0.9300 . ?
C13B C8B 1.3834 . ?
C13B H13B 0.9300 . ?
C8B C9B 1.3878 . ?
C9B C10B 1.3759 . ?
C9B H9B 0.9300 . ?
C10B H10B 0.9300 . ?
C14B C15B 1.499(10) . ?
C14B C16B 1.517(9) . ?
C14B H14B 0.9800 . ?
C15B H15D 0.9600 . ?
C15B H15E 0.9600 . ?
C15B H15F 0.9600 . ?
C16B H16D 0.9600 . ?
C16B H16E 0.9600 . ?
C16B H16F 0.9600 . ?
C17B C19B 1.438(9) . ?
C17B C18B 1.479(9) . ?
C17B H17B 0.9800 . ?
C18B H18D 0.9600 . ?
C18B H18E 0.9600 . ?
C18B H18F 0.9600 . ?
C19B H19D 0.9600 . ?
C19B H19E 0.9600 . ?
C19B H19F 0.9600 . ?
C20B C21B 1.497(9) . ?
C20B C22B 1.528(9) . ?
C20B H20B 0.9800 . ?
C21B H21D 0.9600 . ?
C21B H21E 0.9600 . ?
C21B H21F 0.9600 . ?
C22B H22D 0.9600 . ?
C22B H22E 0.9600 . ?
C22B H22F 0.9600 . ?
C24B C25B 1.514(7) . ?
C24B C27B 1.525(8) . ?
C24B H24B 0.9800 . ?
C26B H26D 0.9600 . ?
C26B H26E 0.9600 . ?
C26B H26F 0.9600 . ?
C27B C28B 1.481(7) . ?
C27B H27C 0.9700 . ?
C27B H27D 0.9700 . ?
C28B C29B 1.3754 . ?
C28B C33B 1.3831 . ?
C29B C30B 1.3701 . ?
C29B H29B 0.9300 . ?
C30B C31B 1.3771 . ?
C30B H30B 0.9300 . ?
C31B C32B 1.3617 . ?
C31B H31B 0.9300 . ?
C32B C33B 1.3726 . ?
C32B H32B 0.9300 . ?
C33B H33B 0.9300 . ?
N1C C23C 1.349(10) . ?
N1C C24C 1.427(10) . ?
N1C H1C 0.8600 . ?
O1C C7C 1.407(9) . ?
O2C C23C 1.234(10) . ?
O3C C25C 1.217(10) . ?
O4C C25C 1.313(10) . ?
O4C C26C 1.434(10) . ?
C1C C6C 1.353(9) . ?
C1C C2C 1.368(9) . ?
C1C C14C 1.524(9) . ?
C2C C3C 1.382(9) . ?
C2C H2C 0.9300 . ?
C3C C4C 1.366(9) . ?
C3C C17C 1.537(9) . ?
C4C C5C 1.401(9) . ?
C4C H4C 0.9300 . ?
C5C C6C 1.378(9) . ?
C5C C20C 1.517(9) . ?
C6C C7C 1.518(9) . ?
C7C C8C 1.513(8) . ?
C7C C14C 1.654(10) . ?
C23C C11C 1.484(9) . ?
C11C C10C 1.3671 . ?
C11C C12C 1.3750 . ?
C12C C13C 1.3582 . ?
C12C H12C 0.9301 . ?
C13C C8C 1.3818 . ?
C13C H13C 0.9300 . ?
C8C C9C 1.3608 . ?
C9C C10C 1.3794 . ?
C9C H9C 0.9300 . ?
C10C H10C 0.9300 . ?
C14C C16C 1.492(9) . ?
C14C C15C 1.525(10) . ?
C15C H15G 0.9600 . ?
C15C H15H 0.9600 . ?
C15C H15I 0.9600 . ?
C16C H16G 0.9600 . ?
C16C H16H 0.9600 . ?
C16C H16I 0.9600 . ?
C17C C19C 1.461(11) . ?
C17C C18C 1.479(10) . ?
C17C H17C 0.9800 . ?
C18C H18G 0.9600 . ?
C18C H18H 0.9600 . ?
C18C H18I 0.9600 . ?
C19C H19G 0.9600 . ?
C19C H19H 0.9600 . ?
C19C H19I 0.9600 . ?
C20C C21C 1.511(10) . ?
C20C C22C 1.514(10) . ?
C20C H20C 0.9800 . ?
C21C H21G 0.9600 . ?
C21C H21H 0.9600 . ?
C21C H21I 0.9600 . ?
C22C H22G 0.9600 . ?
C22C H22H 0.9600 . ?
C22C H22I 0.9600 . ?
C24C C25C 1.487(9) . ?
C24C C27C 1.517(10) . ?
C24C H24C 0.9800 . ?
C27C C28C 1.478(9) . ?
C27C H27E 0.9700 . ?
C27C H27F 0.9700 . ?
C28C C29C 1.3689 . ?
C28C C33C 1.3759 . ?
C29C C30C 1.3762 . ?
C29C H29C 0.9300 . ?
C30C C31C 1.3694 . ?
C30C H30C 0.9300 . ?
C31C C32C 1.3674 . ?
C31C H31C 0.9300 . ?
C32C C33C 1.3744 . ?
C32C H32C 0.9300 . ?
C33C H33C 0.9299 . ?
N1D C23D 1.343(9) . ?
N1D C24D 1.433(10) . ?
N1D H1D 0.8600 . ?
O1D C7D 1.408(9) . ?
O2D C23D 1.233(10) . ?
O3D C25D 1.213(10) . ?
O4D C25D 1.311(10) . ?
O4D C26D 1.437(10) . ?
C1D C6D 1.350(9) . ?
C1D C2D 1.363(9) . ?
C1D C14D 1.523(9) . ?
C2D C3D 1.379(9) . ?
C2D H2D 0.9300 . ?
C3D C4D 1.360(9) . ?
C3D C17D 1.538(9) . ?
C4D C5D 1.398(9) . ?
C4D H4D 0.9300 . ?
C5D C6D 1.380(9) . ?
C5D C20D 1.512(9) . ?
C6D C7D 1.508(9) . ?
C7D C8D 1.512(8) . ?
C7D C14D 1.649(9) . ?
C23D C11D 1.483(8) . ?
C11D C10D 1.3671 . ?
C11D C12D 1.3750 . ?
C12D C13D 1.3583 . ?
C12D H12D 0.9301 . ?
C13D C8D 1.3817 . ?
C13D H13D 0.9299 . ?
C8D C9D 1.3608 . ?
C9D C10D 1.3794 . ?
C9D H9D 0.9300 . ?
C10D H10D 0.9300 . ?
C14D C16D 1.490(9) . ?
C14D C15D 1.524(10) . ?
C15D H15J 0.9600 . ?
C15D H15K 0.9600 . ?
C15D H15L 0.9600 . ?
C16D H16J 0.9600 . ?
C16D H16K 0.9600 . ?
C16D H16L 0.9600 . ?
C17D C19D 1.456(10) . ?
C17D C18D 1.477(10) . ?
C17D H17D 0.9800 . ?
C18D H18J 0.9600 . ?
C18D H18K 0.9600 . ?
C18D H18L 0.9600 . ?
C19D H19J 0.9600 . ?
C19D H19K 0.9600 . ?
C19D H19L 0.9600 . ?
C20D C21D 1.505(10) . ?
C20D C22D 1.515(10) . ?
C20D H20D 0.9800 . ?
C21D H21J 0.9600 . ?
C21D H21K 0.9600 . ?
C21D H21L 0.9600 . ?
C22D H22J 0.9600 . ?
C22D H22K 0.9600 . ?
C22D H22L 0.9600 . ?
C24D C25D 1.502(10) . ?
C24D C27D 1.525(10) . ?
C24D H24D 0.9800 . ?
C27D C28D 1.475(9) . ?
C27D H27G 0.9700 . ?
C27D H27H 0.9700 . ?
C28D C29D 1.3689 . ?
C28D C33D 1.3759 . ?
C29D C30D 1.3762 . ?
C29D H29D 0.9300 . ?
C30D C31D 1.3694 . ?
C30D H30D 0.9300 . ?
C31D C32D 1.3674 . ?
C31D H31D 0.9300 . ?
C32D C33D 1.3744 . ?
C32D H32D 0.9300 . ?
C33D H33D 0.9299 . ?
